data_7152555
loop_
_publ_author_name
'D\'iaz-Oltra, Santiago'
'Ruiz, Purificaci\'on'
'Falomir, Eva'
'Murga, Juan'
'Carda, Miguel'
'Marco, J. Alberto'

_publ_section_title
;
 Double diastereoselection in anti aldol reactions mediated by
 dicyclohexylchloroborane between an l-erythrulose derivative and chiral
 aldehydes.
;
_journal_issue 34
_journal_name_full 'Organic &amp; biomolecular chemistry'
_journal_page_first 6937
_journal_page_last 6944
_journal_paper_doi 10.1039/c2ob25803j
_journal_volume 10
_journal_year 2012
_chemical_absolute_configuration syn
_chemical_formula_moiety 'C47 H63 N O7 Si2'
_chemical_formula_sum 'C47 H63 N O7 Si2'
_chemical_formula_weight 810.16
_space_group_IT_number 1
_symmetry_cell_setting triclinic
_symmetry_Int_Tables_number 1
_symmetry_space_group_name_Hall 'P 1'
_symmetry_space_group_name_H-M 'P 1'
_atom_sites_solution_hydrogens geom
_atom_sites_solution_primary direct
_atom_sites_solution_secondary difmap
_audit_creation_method SHELXL-97
_cell_angle_alpha 110.54(3)
_cell_angle_beta 90.72(3)
_cell_angle_gamma 108.91(3)
_cell_formula_units_Z 1
_cell_length_a 10.734(2)
_cell_length_b 11.293(2)
_cell_length_c 11.423(2)
_cell_measurement_temperature 293(2)
_cell_volume 1214.1(5)
_computing_cell_refinement 'Bruker XSCANS'
_computing_data_collection 'Bruker XSCANS'
_computing_data_reduction 'Bruker SHELXTL'
_computing_molecular_graphics 'Bruker SHELXTL'
_computing_publication_material 'Bruker SHELXTL'
_computing_structure_refinement 'SHELXL-97 (Sheldrick, 1997)'
_computing_structure_solution 'SHELXS-97 (Sheldrick, 1990)'
_diffrn_ambient_temperature 293(2)
_diffrn_measured_fraction_theta_full 0.998
_diffrn_measured_fraction_theta_max 0.998
_diffrn_measurement_device_type 'Bruker P4'
_diffrn_measurement_method '\w scans'
_diffrn_radiation_monochromator graphite
_diffrn_radiation_type MoK\a
_diffrn_radiation_wavelength 0.71073
_diffrn_reflns_av_R_equivalents 0.0337
_diffrn_reflns_av_sigmaI/netI 0.0834
_diffrn_reflns_limit_h_max 12
_diffrn_reflns_limit_h_min -12
_diffrn_reflns_limit_k_max 13
_diffrn_reflns_limit_k_min -13
_diffrn_reflns_limit_l_max 9
_diffrn_reflns_limit_l_min -13
_diffrn_reflns_number 7005
_diffrn_reflns_theta_full 25.01
_diffrn_reflns_theta_max 25.01
_diffrn_reflns_theta_min 1.92
_diffrn_source 'fine-focus sealed tube'
_exptl_absorpt_coefficient_mu 0.119
_exptl_absorpt_correction_type none
_exptl_crystal_colour colorless
_exptl_crystal_density_diffrn 1.108
_exptl_crystal_density_method 'not measured'
_exptl_crystal_description needle
_exptl_crystal_F_000 436
_exptl_crystal_recrystallization_method 'Hexane, dichloromethane, ether'
_exptl_crystal_size_max 0.5
_exptl_crystal_size_mid 0.2
_exptl_crystal_size_min 0.1
_refine_diff_density_max 0.443
_refine_diff_density_min -0.397
_refine_diff_density_rms 0.081
_refine_ls_abs_structure_details 'Flack H D (1983), Acta Cryst. A39, 876-881'
_refine_ls_abs_structure_Flack 0.2(4)
_refine_ls_extinction_method none
_refine_ls_goodness_of_fit_ref 1.003
_refine_ls_hydrogen_treatment constr
_refine_ls_matrix_type full
_refine_ls_number_parameters 499
_refine_ls_number_reflns 5473
_refine_ls_number_restraints 3
_refine_ls_restrained_S_all 1.002
_refine_ls_R_factor_all 0.1701
_refine_ls_R_factor_gt 0.0814
_refine_ls_shift/su_max 0.041
_refine_ls_shift/su_mean 0.007
_refine_ls_structure_factor_coef Fsqd
_refine_ls_weighting_details 'calc w=1/[\s^2^(Fo^2^)+(0.1904P)^2^+0.0000P] where P=(Fo^2^+2Fc^2^)/3'
_refine_ls_weighting_scheme calc
_refine_ls_wR_factor_gt 0.2259
_refine_ls_wR_factor_ref 0.3089
_reflns_number_gt 2559
_reflns_number_total 5473
_reflns_threshold_expression >2sigma(I)
_cod_data_source_file c2ob25803j.txt
_cod_data_source_block str787m
_cod_original_cell_volume 1214.1(4)
_cod_database_code 7152555

loop_
_symmetry_equiv_pos_as_xyz
'x, y, z'

loop_
_atom_site_label
_atom_site_type_symbol
_atom_site_fract_x
_atom_site_fract_y
_atom_site_fract_z
_atom_site_U_iso_or_equiv
_atom_site_adp_type
_atom_site_occupancy
_atom_site_symmetry_multiplicity
_atom_site_calc_flag
_atom_site_refinement_flags
Si1 Si -0.6755(4) -0.5628(4) -0.4303(3) 0.1063(13) Uani 1 1 d .
O2 O -0.8696(6) -0.4087(6) -0.6192(6) 0.0647(16) Uani 1 1 d .
Si2 Si -1.1938(4) -0.7775(4) -0.7998(4) 0.1101(14) Uani 1 1 d .
O3 O -0.7906(6) -0.6052(7) -0.9126(6) 0.0685(18) Uani 1 1 d .
O5 O -0.9284(7) -0.6408(7) -1.0837(6) 0.0768(19) Uani 1 1 d .
O6 O -1.0442(7) -0.7168(7) -0.8427(6) 0.0747(19) Uani 1 1 d .
C16 C -0.8592(8) -0.5246(9) -0.8383(8) 0.054(2) Uani 1 1 d .
H16A H -0.8395 -0.4445 -0.8600 0.065 Uiso 1 1 calc R
N1 N -1.0323(8) -0.4016(8) -0.9801(7) 0.066(2) Uani 1 1 d .
O1 O -0.6858(7) -0.5248(10) -0.5530(7) 0.099(3) Uani 1 1 d .
C30 C -0.8420(9) -0.1977(10) -0.9737(10) 0.069(3) Uani 1 1 d .
C8 C -0.7942(9) -0.4785(10) -0.7040(8) 0.061(2) Uani 1 1 d .
H8A H -0.7038 -0.4147 -0.6941 0.073 Uiso 1 1 calc R
C20 C -1.1049(10) -0.5480(12) -1.0485(9) 0.075(3) Uani 1 1 d .
H20A H -1.1899 -0.5648 -1.0152 0.090 Uiso 1 1 calc R
C17 C -1.0075(9) -0.5994(10) -0.8708(9) 0.059(2) Uani 1 1 d .
H17A H -1.0540 -0.5403 -0.8230 0.071 Uiso 1 1 calc R
C19 C -1.0443(9) -0.6372(11) -1.0159(9) 0.069(3) Uani 1 1 d .
H19A H -1.1105 -0.7288 -1.0494 0.083 Uiso 1 1 calc R
O4 O -0.7527(9) -0.7041(9) -1.1081(8) 0.100(3) Uani 1 1 d .
C36 C -1.2184(11) -0.3549(13) -0.8658(12) 0.085(3) Uani 1 1 d .
C29 C -1.1245(10) -0.3267(11) -0.9614(10) 0.075(3) Uani 1 1 d .
H29A H -1.1771 -0.3518 -1.0417 0.090 Uiso 1 1 calc R
H29B H -1.0737 -0.2307 -0.9314 0.090 Uiso 1 1 calc R
C37 C -1.1729(12) -0.3175(13) -0.7446(11) 0.090(3) Uani 1 1 d .
H37A H -1.0820 -0.2770 -0.7163 0.108 Uiso 1 1 calc R
C18 C -0.8204(11) -0.6532(11) -1.0390(10) 0.067(3) Uani 1 1 d .
C10 C -0.8942(13) -0.2157(13) -0.4708(10) 0.081(3) Uani 1 1 d .
C28 C -0.9227(11) -0.3442(11) -1.0465(9) 0.077(3) Uani 1 1 d .
H28A H -0.9611 -0.3538 -1.1281 0.093 Uiso 1 1 calc R
H28B H -0.8640 -0.3961 -1.0612 0.093 Uiso 1 1 calc R
C9 C -0.8151(11) -0.2727(12) -0.5644(9) 0.070(3) Uani 1 1 d .
C21 C -1.1453(12) -0.5920(11) -1.1931(10) 0.088(3) Uani 1 1 d .
H21A H -1.1809 -0.5285 -1.2070 0.105 Uiso 1 1 calc R
H21B H -1.0664 -0.5880 -1.2343 0.105 Uiso 1 1 calc R
O7 O -0.7129(10) -0.2089(9) -0.5902(8) 0.109(3) Uani 1 1 d .
C7 C -0.7869(10) -0.5885(11) -0.6602(9) 0.071(3) Uani 1 1 d .
H7A H -0.8717 -0.6315 -0.6374 0.085 Uiso 1 1 calc R
H7B H -0.7646 -0.6566 -0.7268 0.085 Uiso 1 1 calc R
C31 C -0.7876(14) -0.1537(15) -0.8486(12) 0.101(4) Uani 1 1 d .
H31A H -0.8007 -0.2151 -0.8089 0.121 Uiso 1 1 calc R
C22 C -1.2466(15) -0.7316(16) -1.2528(14) 0.106(4) Uani 1 1 d .
C35 C -0.8191(12) -0.1039(12) -1.0284(12) 0.089(3) Uani 1 1 d .
H35A H -0.8530 -0.1296 -1.1124 0.106 Uiso 1 1 calc R
C11 C -0.863(2) -0.0758(16) -0.4244(14) 0.138(6) Uani 1 1 d .
H11A H -0.7930 -0.0252 -0.4539 0.165 Uiso 1 1 calc R
C41 C -1.3532(13) -0.4225(17) -0.9157(14) 0.113(5) Uani 1 1 d .
H41A H -1.3851 -0.4460 -0.9998 0.135 Uiso 1 1 calc R
C32 C -0.7153(16) -0.0212(16) -0.7839(15) 0.120(5) Uani 1 1 d .
H32A H -0.6817 0.0056 -0.6996 0.144 Uiso 1 1 calc R
C38 C -1.2582(18) -0.338(2) -0.6640(16) 0.140(6) Uani 1 1 d .
H38A H -1.2260 -0.3079 -0.5788 0.168 Uiso 1 1 calc R
C34 C -0.7444(16) 0.0303(15) -0.957(2) 0.113(5) Uani 1 1 d .
H34A H -0.7321 0.0927 -0.9953 0.135 Uiso 1 1 calc R
C1 C -0.5716(14) -0.4052(16) -0.3044(13) 0.109(4) Uani 1 1 d .
C15 C -0.9926(15) -0.2938(17) -0.4233(14) 0.112(4) Uani 1 1 d .
H15A H -1.0111 -0.3864 -0.4509 0.135 Uiso 1 1 calc R
C12 C -0.927(3) -0.010(2) -0.340(2) 0.162(8) Uani 1 1 d .
H12A H -0.9055 0.0832 -0.3138 0.195 Uiso 1 1 calc R
C6 C -0.840(2) -0.622(3) -0.386(2) 0.264(19) Uani 1 1 d .
H6A H -0.8939 -0.7046 -0.4523 0.395 Uiso 1 1 calc R
H6B H -0.8806 -0.5549 -0.3739 0.395 Uiso 1 1 calc R
H6C H -0.8320 -0.6371 -0.3094 0.395 Uiso 1 1 calc R
C2 C -0.638(3) -0.293(2) -0.277(2) 0.190(10) Uani 1 1 d .
H2A H -0.5820 -0.2110 -0.2117 0.285 Uiso 1 1 calc R
H2B H -0.7234 -0.3239 -0.2508 0.285 Uiso 1 1 calc R
H2C H -0.6498 -0.2763 -0.3527 0.285 Uiso 1 1 calc R
C33 C -0.6889(14) 0.0756(15) -0.8364(17) 0.108(4) Uani 1 1 d .
H33A H -0.6367 0.1655 -0.7917 0.130 Uiso 1 1 calc R
C40 C -1.4390(14) -0.453(2) -0.8246(19) 0.141(6) Uani 1 1 d .
H40A H -1.5280 -0.5073 -0.8522 0.169 Uiso 1 1 calc R
C43 C -1.1891(16) -0.6787(14) -0.6263(14) 0.122(5) Uani 1 1 d .
H43A H -1.1161 -0.6801 -0.5780 0.183 Uiso 1 1 calc R
H43B H -1.2710 -0.7188 -0.5991 0.183 Uiso 1 1 calc R
H43C H -1.1779 -0.5870 -0.6138 0.183 Uiso 1 1 calc R
C39 C -1.3922(18) -0.404(2) -0.7034(18) 0.141(7) Uani 1 1 d .
H39A H -1.4500 -0.4136 -0.6448 0.170 Uiso 1 1 calc R
C14 C -1.0643(16) -0.233(2) -0.3338(14) 0.124(5) Uani 1 1 d .
H14A H -1.1317 -0.2846 -0.3028 0.148 Uiso 1 1 calc R
C44 C -1.181(3) -0.911(4) -0.811(2) 0.30(2) Uani 1 1 d .
C27 C -1.3763(19) -0.753(2) -1.227(2) 0.169(9) Uani 1 1 d .
H27A H -1.3932 -0.6766 -1.1765 0.202 Uiso 1 1 calc R
C42 C -1.3308(13) -0.7769(19) -0.895(2) 0.149(8) Uani 1 1 d .
H42A H -1.3308 -0.8267 -0.9822 0.224 Uiso 1 1 calc R
H42B H -1.3204 -0.6855 -0.8826 0.224 Uiso 1 1 calc R
H42C H -1.4134 -0.8181 -0.8692 0.224 Uiso 1 1 calc R
C4 C -0.548(3) -0.425(2) -0.1807(17) 0.246(16) Uani 1 1 d .
H4A H -0.4929 -0.3409 -0.1174 0.368 Uiso 1 1 calc R
H4B H -0.5047 -0.4903 -0.1950 0.368 Uiso 1 1 calc R
H4C H -0.6318 -0.4573 -0.1525 0.368 Uiso 1 1 calc R
C47 C -1.0881(18) -0.9463(16) -0.7353(18) 0.138(6) Uani 1 1 d .
H47A H -0.9972 -0.9001 -0.7407 0.207 Uiso 1 1 calc R
H47B H -1.1068 -1.0420 -0.7697 0.207 Uiso 1 1 calc R
H47C H -1.1023 -0.9188 -0.6486 0.207 Uiso 1 1 calc R
C45 C -1.203(3) -1.0268(19) -0.9641(17) 0.176(8) Uani 1 1 d .
H45A H -1.1274 -0.9973 -1.0042 0.265 Uiso 1 1 calc R
H45B H -1.2819 -1.0341 -1.0108 0.265 Uiso 1 1 calc R
H45C H -1.2117 -1.1133 -0.9618 0.265 Uiso 1 1 calc R
C13 C -1.032(3) -0.093(3) -0.2926(18) 0.173(11) Uani 1 1 d .
H13A H -1.0781 -0.0523 -0.2329 0.207 Uiso 1 1 calc R
C46 C -1.348(2) -1.013(2) -0.777(3) 0.206(11) Uani 1 1 d .
H46A H -1.3602 -0.9667 -0.6921 0.309 Uiso 1 1 calc R
H46B H -1.3474 -1.1006 -0.7862 0.309 Uiso 1 1 calc R
H46C H -1.4188 -1.0223 -0.8352 0.309 Uiso 1 1 calc R
C23 C -1.213(3) -0.837(2) -1.324(2) 0.166(8) Uani 1 1 d .
H23A H -1.1261 -0.8283 -1.3376 0.199 Uiso 1 1 calc R
C3 C -0.445(3) -0.342(4) -0.343(2) 0.255(16) Uani 1 1 d .
H3A H -0.3937 -0.2598 -0.2745 0.383 Uiso 1 1 calc R
H3B H -0.4625 -0.3216 -0.4150 0.383 Uiso 1 1 calc R
H3C H -0.3963 -0.4024 -0.3642 0.383 Uiso 1 1 calc R
C5 C -0.605(5) -0.687(2) -0.467(3) 0.34(3) Uani 1 1 d .
H5A H -0.6635 -0.7674 -0.5327 0.510 Uiso 1 1 calc R
H5B H -0.5914 -0.7060 -0.3935 0.510 Uiso 1 1 calc R
H5C H -0.5212 -0.6562 -0.4957 0.510 Uiso 1 1 calc R
C25 C -1.444(2) -0.968(2) -1.348(2) 0.171(7) Uiso 1 1 d .
H25A H -1.5134 -1.0498 -1.3881 0.205 Uiso 1 1 calc R
C24 C -1.330(3) -0.974(3) -1.383(2) 0.177(8) Uiso 1 1 d .
H24A H -1.3203 -1.0522 -1.4385 0.213 Uiso 1 1 calc R
C26 C -1.484(3) -0.873(3) -1.267(3) 0.223(11) Uiso 1 1 d .
H26A H -1.5682 -0.8853 -1.2431 0.267 Uiso 1 1 calc R

loop_
_atom_site_aniso_label
_atom_site_aniso_U_11
_atom_site_aniso_U_22
_atom_site_aniso_U_33
_atom_site_aniso_U_23
_atom_site_aniso_U_13
_atom_site_aniso_U_12
Si1 0.128(3) 0.114(3) 0.068(2) 0.0450(19) -0.0196(19) 0.020(2)
O2 0.058(4) 0.070(5) 0.054(4) 0.015(3) 0.004(3) 0.017(4)
Si2 0.075(2) 0.131(3) 0.132(3) 0.078(3) 0.015(2) 0.014(2)
O3 0.061(4) 0.104(5) 0.047(4) 0.027(4) 0.016(3) 0.039(4)
O5 0.083(5) 0.110(6) 0.047(4) 0.034(4) 0.015(4) 0.041(4)
O6 0.068(5) 0.082(5) 0.069(4) 0.046(4) 0.005(3) 0.001(4)
C16 0.055(6) 0.070(6) 0.042(5) 0.031(4) 0.008(4) 0.019(5)
N1 0.063(5) 0.079(6) 0.064(5) 0.037(4) 0.017(4) 0.023(5)
O1 0.059(5) 0.170(8) 0.070(5) 0.064(5) -0.001(4) 0.020(5)
C30 0.054(6) 0.074(7) 0.078(7) 0.031(6) 0.014(5) 0.018(5)
C8 0.054(6) 0.072(6) 0.053(6) 0.019(5) 0.016(4) 0.023(5)
C20 0.056(6) 0.103(8) 0.064(6) 0.045(6) -0.011(5) 0.011(6)
C17 0.052(6) 0.074(6) 0.054(6) 0.031(5) 0.006(4) 0.017(5)
C19 0.052(6) 0.083(7) 0.063(6) 0.028(5) -0.008(5) 0.013(5)
O4 0.108(6) 0.125(7) 0.084(6) 0.033(5) 0.035(5) 0.068(6)
C36 0.057(7) 0.117(9) 0.085(8) 0.030(6) 0.008(6) 0.047(7)
C29 0.062(7) 0.092(8) 0.077(7) 0.041(6) 0.010(5) 0.025(6)
C37 0.078(8) 0.143(11) 0.058(7) 0.041(7) 0.016(6) 0.047(8)
C18 0.066(7) 0.079(7) 0.064(7) 0.035(6) 0.007(5) 0.026(6)
C10 0.090(9) 0.088(9) 0.055(6) 0.003(6) -0.017(6) 0.044(7)
C28 0.079(7) 0.090(8) 0.054(6) 0.029(5) 0.020(5) 0.016(6)
C9 0.065(7) 0.080(9) 0.054(6) 0.016(6) -0.007(5) 0.022(6)
C21 0.097(8) 0.091(8) 0.060(7) 0.033(6) -0.026(6) 0.009(7)
O7 0.105(7) 0.086(6) 0.105(6) 0.023(5) 0.021(5) 0.010(5)
C7 0.071(7) 0.101(8) 0.051(6) 0.030(5) 0.004(5) 0.041(6)
C31 0.117(10) 0.103(10) 0.080(9) 0.036(8) 0.011(8) 0.035(9)
C22 0.086(10) 0.099(11) 0.105(10) 0.052(9) -0.039(7) -0.018(8)
C35 0.093(9) 0.078(9) 0.102(9) 0.054(7) 0.007(7) 0.019(7)
C11 0.186(18) 0.095(12) 0.095(11) -0.013(8) -0.011(10) 0.057(11)
C41 0.066(9) 0.173(14) 0.103(10) 0.049(9) -0.002(7) 0.051(9)
C32 0.118(12) 0.087(11) 0.115(12) 0.009(9) -0.020(9) 0.019(9)
C38 0.110(13) 0.24(2) 0.103(11) 0.054(12) 0.025(10) 0.113(14)
C34 0.106(11) 0.081(10) 0.165(17) 0.063(11) 0.032(11) 0.030(9)
C1 0.090(9) 0.151(12) 0.087(9) 0.050(8) 0.004(7) 0.038(9)
C15 0.090(10) 0.140(12) 0.091(10) 0.004(8) 0.011(8) 0.064(10)
C12 0.23(3) 0.112(15) 0.124(16) -0.010(12) 0.010(15) 0.091(17)
C6 0.18(2) 0.40(4) 0.120(16) 0.17(2) -0.034(14) -0.08(2)
C2 0.27(3) 0.21(2) 0.164(19) 0.081(17) 0.031(18) 0.16(2)
C33 0.083(9) 0.081(9) 0.128(13) 0.015(9) 0.018(9) 0.013(7)
C40 0.054(8) 0.23(2) 0.139(15) 0.079(14) 0.007(9) 0.033(10)
C43 0.131(13) 0.100(10) 0.112(12) 0.027(8) 0.035(9) 0.027(9)
C39 0.097(12) 0.28(2) 0.120(14) 0.118(15) 0.048(10) 0.103(14)
C14 0.105(11) 0.184(18) 0.079(9) 0.023(10) 0.008(8) 0.075(12)
C44 0.39(4) 0.63(6) 0.160(19) 0.20(3) 0.11(2) 0.47(5)
C27 0.106(14) 0.139(14) 0.23(2) 0.095(15) -0.094(13) -0.017(11)
C42 0.066(9) 0.187(17) 0.25(2) 0.163(17) 0.028(11) 0.030(10)
C4 0.41(4) 0.181(18) 0.100(13) 0.083(13) -0.098(18) 0.02(2)
C47 0.146(15) 0.104(11) 0.171(16) 0.047(10) 0.005(12) 0.059(11)
C45 0.24(3) 0.136(15) 0.106(13) 0.001(10) 0.005(14) 0.054(16)
C13 0.22(3) 0.22(3) 0.091(12) -0.006(15) -0.009(14) 0.17(2)
C46 0.125(16) 0.160(17) 0.34(3) 0.14(2) 0.100(19) 0.012(13)
C23 0.20(2) 0.104(13) 0.140(16) 0.028(12) -0.072(14) 0.002(14)
C3 0.17(2) 0.31(4) 0.14(2) 0.010(19) -0.005(16) -0.02(2)
C5 0.64(8) 0.16(2) 0.19(2) -0.033(17) -0.19(3) 0.22(3)

loop_
_atom_type_symbol
_atom_type_description
_atom_type_scat_dispersion_real
_atom_type_scat_dispersion_imag
_atom_type_scat_source
C C 0.0033 0.0016 'International Tables Vol C Tables 4.2.6.8 and 6.1.1.4'
H H 0.0000 0.0000 'International Tables Vol C Tables 4.2.6.8 and 6.1.1.4'
N N 0.0061 0.0033 'International Tables Vol C Tables 4.2.6.8 and 6.1.1.4'
O O 0.0106 0.0060 'International Tables Vol C Tables 4.2.6.8 and 6.1.1.4'
Si Si 0.0817 0.0704 'International Tables Vol C Tables 4.2.6.8 and 6.1.1.4'

loop_
_geom_angle_atom_site_label_1
_geom_angle_atom_site_label_2
_geom_angle_atom_site_label_3
_geom_angle
O1 Si1 C5 108.0(12)
O1 Si1 C6 110.1(7)
C5 Si1 C6 111(2)
O1 Si1 C1 105.4(6)
C5 Si1 C1 112.7(12)
C6 Si1 C1 109.7(10)
C9 O2 C8 117.3(7)
C44 Si2 O6 95.0(13)
C44 Si2 C42 119.5(15)
O6 Si2 C42 113.6(5)
C44 Si2 C43 107.5(9)
O6 Si2 C43 109.1(6)
C42 Si2 C43 110.8(9)
C18 O3 C16 118.4(7)
C18 O5 C19 124.0(7)
C17 O6 Si2 121.4(6)
O3 C16 C17 110.3(7)
O3 C16 C8 104.7(6)
C17 C16 C8 118.9(6)
C29 N1 C20 110.5(8)
C29 N1 C28 109.3(7)
C20 N1 C28 112.8(7)
C7 O1 Si1 129.4(7)
C35 C30 C31 117.8(11)
C35 C30 C28 121.4(11)
C31 C30 C28 120.8(9)
O2 C8 C16 108.4(7)
O2 C8 C7 106.2(7)
C16 C8 C7 116.3(8)
N1 C20 C19 114.2(8)
N1 C20 C21 115.0(8)
C19 C20 C21 113.6(10)
O6 C17 C16 111.1(7)
O6 C17 C19 110.3(8)
C16 C17 C19 107.0(7)
O5 C19 C20 108.6(7)
O5 C19 C17 111.7(7)
C20 C19 C17 115.0(9)
C37 C36 C41 123.0(11)
C37 C36 C29 121.7(11)
C41 C36 C29 115.3(11)
N1 C29 C36 112.1(8)
C36 C37 C38 119.7(13)
O4 C18 O5 121.7(10)
O4 C18 O3 121.9(9)
O5 C18 O3 116.4(10)
C15 C10 C11 119.5(14)
C15 C10 C9 123.0(11)
C11 C10 C9 117.5(14)
N1 C28 C30 113.3(8)
O7 C9 O2 122.5(10)
O7 C9 C10 125.6(11)
O2 C9 C10 111.9(10)
C22 C21 C20 113.3(9)
O1 C7 C8 106.7(9)
C32 C31 C30 120.2(12)
C23 C22 C27 119.6(17)
C23 C22 C21 121.8(16)
C27 C22 C21 118.5(17)
C30 C35 C34 119.2(13)
C12 C11 C10 124(2)
C36 C41 C40 114.2(13)
C31 C32 C33 123.6(15)
C37 C38 C39 121.7(16)
C33 C34 C35 124.4(12)
C3 C1 C4 111.1(19)
C3 C1 C2 102(2)
C4 C1 C2 108.5(15)
C3 C1 Si1 112.1(14)
C4 C1 Si1 112.0(12)
C2 C1 Si1 110.8(13)
C10 C15 C14 120.1(16)
C11 C12 C13 115.6(18)
C34 C33 C32 114.8(14)
C39 C40 C41 120.8(14)
C40 C39 C38 120.0(13)
C13 C14 C15 118.3(19)
Si2 C44 C47 132(3)
Si2 C44 C45 115.6(13)
C47 C44 C45 104.0(16)
Si2 C44 C46 105.4(12)
C47 C44 C46 98.2(19)
C45 C44 C46 93(2)
C26 C27 C22 129(2)
C14 C13 C12 122.1(18)
C22 C23 C24 116(2)
C24 C25 C26 135(3)
C25 C24 C23 114(2)
C25 C26 C27 107(3)

loop_
_geom_bond_atom_site_label_1
_geom_bond_atom_site_label_2
_geom_bond_distance
Si1 O1 1.615(8)
Si1 C5 1.73(3)
Si1 C6 1.82(2)
Si1 C1 1.832(16)
O2 C9 1.352(13)
O2 C8 1.454(10)
Si2 C44 1.51(3)
Si2 O6 1.683(7)
Si2 C42 1.819(15)
Si2 C43 1.893(15)
O3 C18 1.345(12)
O3 C16 1.414(10)
O5 C18 1.327(12)
O5 C19 1.479(12)
O6 C17 1.406(10)
C16 C17 1.509(12)
C16 C8 1.512(12)
N1 C29 1.470(12)
N1 C20 1.481(14)
N1 C28 1.501(12)
O1 C7 1.428(12)
C30 C35 1.369(13)
C30 C31 1.386(16)
C30 C28 1.505(15)
C8 C7 1.516(13)
C20 C19 1.502(14)
C20 C21 1.559(14)
C17 C19 1.570(13)
O4 C18 1.204(12)
C36 C37 1.331(15)
C36 C41 1.400(17)
C36 C29 1.540(15)
C37 C38 1.332(18)
C10 C15 1.39(2)
C10 C11 1.398(19)
C10 C9 1.474(16)
C9 O7 1.205(12)
C21 C22 1.500(18)
C31 C32 1.358(19)
C22 C23 1.35(3)
C22 C27 1.39(2)
C35 C34 1.39(2)
C11 C12 1.34(3)
C41 C40 1.46(2)
C32 C33 1.38(2)
C38 C39 1.37(2)
C34 C33 1.34(2)
C1 C3 1.47(3)
C1 C4 1.538(19)
C1 C2 1.59(2)
C15 C14 1.41(2)
C12 C13 1.47(3)
C40 C39 1.32(2)
C14 C13 1.40(3)
C44 C47 1.55(2)
C44 C45 1.73(3)
C44 C46 1.92(4)
C27 C26 1.38(3)
C23 C24 1.55(3)
C25 C24 1.30(3)
C25 C26 1.35(3)

loop_
_geom_torsion_atom_site_label_1
_geom_torsion_atom_site_label_2
_geom_torsion_atom_site_label_3
_geom_torsion_atom_site_label_4
_geom_torsion
C44 Si2 O6 C17 168.9(12)
C42 Si2 O6 C17 43.5(11)
C43 Si2 O6 C17 -80.6(8)
C18 O3 C16 C17 55.7(9)
C18 O3 C16 C8 -175.2(8)
C5 Si1 O1 C7 84.7(18)
C6 Si1 O1 C7 -36.3(16)
C1 Si1 O1 C7 -154.6(9)
C9 O2 C8 C16 -105.8(9)
C9 O2 C8 C7 128.6(8)
O3 C16 C8 O2 -172.9(6)
C17 C16 C8 O2 -49.3(10)
O3 C16 C8 C7 -53.4(9)
C17 C16 C8 C7 70.3(10)
C29 N1 C20 C19 -149.8(8)
C28 N1 C20 C19 87.5(10)
C29 N1 C20 C21 76.2(11)
C28 N1 C20 C21 -46.5(12)
Si2 O6 C17 C16 149.5(6)
Si2 O6 C17 C19 -92.0(8)
O3 C16 C17 O6 62.9(8)
C8 C16 C17 O6 -57.9(11)
O3 C16 C17 C19 -57.5(8)
C8 C16 C17 C19 -178.3(8)
C18 O5 C19 C20 147.7(9)
C18 O5 C19 C17 19.7(13)
N1 C20 C19 O5 -78.3(10)
C21 C20 C19 O5 56.3(11)
N1 C20 C19 C17 47.7(11)
C21 C20 C19 C17 -177.7(8)
O6 C17 C19 O5 -98.0(9)
C16 C17 C19 O5 22.9(10)
O6 C17 C19 C20 137.6(8)
C16 C17 C19 C20 -101.5(9)
C20 N1 C29 C36 69.7(11)
C28 N1 C29 C36 -165.6(9)
C37 C36 C29 N1 65.5(15)
C41 C36 C29 N1 -114.3(12)
C41 C36 C37 C38 -3(2)
C29 C36 C37 C38 176.9(13)
C19 O5 C18 O4 152.2(10)
C19 O5 C18 O3 -28.1(13)
C16 O3 C18 O4 168.3(9)
C16 O3 C18 O5 -11.5(11)
C29 N1 C28 C30 60.6(11)
C20 N1 C28 C30 -176.0(8)
C35 C30 C28 N1 -128.7(10)
C31 C30 C28 N1 51.8(14)
C8 O2 C9 O7 5.3(13)
C8 O2 C9 C10 -173.9(7)
C15 C10 C9 O7 -164.5(12)
C11 C10 C9 O7 12.3(16)
C15 C10 C9 O2 14.7(14)
C11 C10 C9 O2 -168.5(10)
N1 C20 C21 C22 -165.4(11)
C19 C20 C21 C22 60.4(14)
Si1 O1 C7 C8 147.9(8)
O2 C8 C7 O1 -78.8(9)
C16 C8 C7 O1 160.4(7)
C35 C30 C31 C32 0.6(19)
C28 C30 C31 C32 -179.9(12)
C20 C21 C22 C23 -104.5(16)
C20 C21 C22 C27 71.9(15)
C31 C30 C35 C34 -0.7(16)
C28 C30 C35 C34 179.7(11)
C15 C10 C11 C12 -4(2)
C9 C10 C11 C12 179.3(16)
C37 C36 C41 C40 -2(2)
C29 C36 C41 C40 177.7(13)
C30 C31 C32 C33 -1(2)
C36 C37 C38 C39 3(2)
C30 C35 C34 C33 2(2)
O1 Si1 C1 C3 -52.5(19)
C5 Si1 C1 C3 65(2)
C6 Si1 C1 C3 -171(2)
O1 Si1 C1 C4 -178.1(15)
C5 Si1 C1 C4 -61(2)
C6 Si1 C1 C4 63.4(18)
O1 Si1 C1 C2 60.6(12)
C5 Si1 C1 C2 178(2)
C6 Si1 C1 C2 -57.9(15)
C11 C10 C15 C14 3.0(19)
C9 C10 C15 C14 179.8(11)
C10 C11 C12 C13 3(3)
C35 C34 C33 C32 -2(2)
C31 C32 C33 C34 2(2)
C36 C41 C40 C39 8(2)
C41 C40 C39 C38 -9(3)
C37 C38 C39 C40 3(3)
C10 C15 C14 C13 -1(2)
O6 Si2 C44 C47 67(2)
C42 Si2 C44 C47 -172(2)
C43 Si2 C44 C47 -45(3)
O6 Si2 C44 C45 -76(2)
C42 Si2 C44 C45 45(3)
C43 Si2 C44 C45 172.6(18)
O6 Si2 C44 C46 -176.5(14)
C42 Si2 C44 C46 -55.7(17)
C43 Si2 C44 C46 71.7(18)
C23 C22 C27 C26 -1(3)
C21 C22 C27 C26 -177.2(19)
C15 C14 C13 C12 0(3)
C11 C12 C13 C14 -1(3)
C27 C22 C23 C24 6(2)
C21 C22 C23 C24 -177.9(13)
C26 C25 C24 C23 -4(4)
C22 C23 C24 C25 -4(3)
C24 C25 C26 C27 8(4)
C22 C27 C26 C25 -6(3)
